data_7055034
loop_
_publ_author_name
'Cargnelutti, Roberta'
'da Silva, Felipe Dornelles'
'Abram, Ulrich'
'Lang, Ernesto Schulz'

_publ_section_title
;
 Metal complexes with bis(2-pyridyl)diselenoethers: structural chemistry
 and catalysis
;
_journal_issue 10
_journal_name_full 'New J. Chem.'
_journal_page_first 7948
_journal_paper_doi 10.1039/C5NJ01400J
_journal_volume 39
_journal_year 2015
_chemical_formula_moiety 'C14 H16 Cl2 Cu N2 Se2'
_chemical_formula_sum 'C14 H16 Cl2 Cu N2 Se2'
_chemical_formula_weight 504.65
_chemical_name_systematic
;
 compound-6
;
_space_group_IT_number 61
_symmetry_cell_setting orthorhombic
_symmetry_space_group_name_Hall '-P 2ac 2ab'
_symmetry_space_group_name_H-M 'P b c a'
_atom_sites_solution_hydrogens geom
_atom_sites_solution_primary direct
_atom_sites_solution_secondary difmap
_audit_block_doi 10.5517/cc1j3pht
_audit_creation_method SHELXL-97
_audit_update_record
;
2015-05-28 deposited with the CCDC.
2015-07-28 downloaded from the CCDC.
;
_cell_angle_alpha 90.00
_cell_angle_beta 90.00
_cell_angle_gamma 90.00
_cell_formula_units_Z 4
_cell_length_a 10.2403(3)
_cell_length_b 11.4552(3)
_cell_length_c 14.8043(4)
_cell_measurement_reflns_used 9988
_cell_measurement_temperature 173(2)
_cell_measurement_theta_max 32.64
_cell_measurement_theta_min 2.75
_cell_volume 1736.61(8)
_computing_cell_refinement 'Bruker SAINT'
_computing_data_collection 'Bruker APEX2'
_computing_data_reduction 'Bruker SAINT'
_computing_molecular_graphics 'Bruker SHELXTL'
_computing_publication_material 'Bruker SHELXTL'
_computing_structure_refinement 'SHELXL-97 (Sheldrick, 2008)'
_computing_structure_solution 'SHELXS-97 (Sheldrick, 2008)'
_diffrn_ambient_temperature 173(2)
_diffrn_measured_fraction_theta_full 1.000
_diffrn_measured_fraction_theta_max 1.000
_diffrn_measurement_device_type 'Bruker APEX-II CCD'
_diffrn_measurement_method '\f and \w scans'
_diffrn_radiation_monochromator graphite
_diffrn_radiation_source 'fine-focus sealed tube'
_diffrn_radiation_type MoK\a
_diffrn_radiation_wavelength 0.71073
_diffrn_reflns_av_R_equivalents 0.0234
_diffrn_reflns_av_sigmaI/netI 0.0132
_diffrn_reflns_limit_h_max 15
_diffrn_reflns_limit_h_min -15
_diffrn_reflns_limit_k_max 6
_diffrn_reflns_limit_k_min -17
_diffrn_reflns_limit_l_max 22
_diffrn_reflns_limit_l_min -22
_diffrn_reflns_number 27397
_diffrn_reflns_theta_full 33.02
_diffrn_reflns_theta_max 33.02
_diffrn_reflns_theta_min 2.75
_exptl_absorpt_coefficient_mu 5.751
_exptl_absorpt_correction_T_max 0.8937
_exptl_absorpt_correction_T_min 0.3926
_exptl_absorpt_correction_type gaussian
_exptl_absorpt_process_details
;
 XPREP (Bruker, 2006) was used to perform the
 numeric absorption correction based on the face-indexed crystal size.
 SADABS (Bruker 2007) performed additional data scaling and corrections.
;
_exptl_crystal_colour green
_exptl_crystal_density_diffrn 1.930
_exptl_crystal_density_method 'not measured'
_exptl_crystal_description plate
_exptl_crystal_F_000 980
_exptl_crystal_recrystallization_method 'Re-crystallisation from solvent: '
_exptl_crystal_size_max 0.20
_exptl_crystal_size_mid 0.16
_exptl_crystal_size_min 0.02
_refine_diff_density_max 0.733
_refine_diff_density_min -0.514
_refine_diff_density_rms 0.070
_refine_ls_extinction_method none
_refine_ls_goodness_of_fit_ref 1.014
_refine_ls_hydrogen_treatment constr
_refine_ls_matrix_type full
_refine_ls_number_parameters 97
_refine_ls_number_reflns 3280
_refine_ls_number_restraints 0
_refine_ls_restrained_S_all 1.014
_refine_ls_R_factor_all 0.0294
_refine_ls_R_factor_gt 0.0217
_refine_ls_shift/su_max 0.002
_refine_ls_shift/su_mean 0.000
_refine_ls_structure_factor_coef Fsqd
_refine_ls_weighting_details 'calc w=1/[\s^2^(Fo^2^)+(0.0279P)^2^+0.9978P] where P=(Fo^2^+2Fc^2^)/3'
_refine_ls_weighting_scheme calc
_refine_ls_wR_factor_gt 0.0515
_refine_ls_wR_factor_ref 0.0557
_reflns_number_gt 2815
_reflns_number_total 3280
_reflns_threshold_expression >2\s(I)
_cod_data_source_file c5nj01400j2.cif
_cod_data_source_block compound-6
_cod_depositor_comments
;
The following automatic conversions were performed:

'_symmetry_cell_setting' value 'Orthorhombic' changed to
'orthorhombic' according to
/usr/data/users/saulius/crontab/automatic-downloads/rss-feeds/RSC/lib/dictionaries/cif_core.dic
dictionary named 'cif_core.dic' version 2.4.2 from 2011-04-26.

Automatic conversion script
Id: cif_fix_values 3271 2015-04-21 07:52:19Z andrius 

 Adding full bibliography for 7055029--7055034.cif.
;
_cod_original_sg_symbol_H-M 'Pbca '
_cod_database_code 7055034

loop_
_symmetry_equiv_pos_as_xyz
'x, y, z'
'x+1/2, -y+1/2, -z'
'-x, y+1/2, -z+1/2'
'-x+1/2, -y, z+1/2'
'-x, -y, -z'
'-x-1/2, y-1/2, z'
'x, -y-1/2, z-1/2'
'x-1/2, y, -z-1/2'

loop_
_atom_site_label
_atom_site_type_symbol
_atom_site_fract_x
_atom_site_fract_y
_atom_site_fract_z
_atom_site_U_iso_or_equiv
_atom_site_adp_type
_atom_site_occupancy
_atom_site_symmetry_multiplicity
_atom_site_calc_flag
_atom_site_refinement_flags
Se1 Se 0.783241(15) 1.148171(13) 0.584734(11) 0.02751(5) Uani 1 1 d .
Cu1 Cu 1.0000 1.0000 0.5000 0.01827(5) Uani 1 2 d S
Cl1 Cl 1.12987(4) 1.13754(3) 0.56670(2) 0.02500(7) Uani 1 1 d .
N1 N 0.93652(12) 0.95448(10) 0.62104(8) 0.0215(2) Uani 1 1 d .
C1 C 0.83821(15) 1.01715(13) 0.65602(9) 0.0250(3) Uani 1 1 d .
C2 C 0.98822(17) 0.86584(13) 0.66853(10) 0.0276(3) Uani 1 1 d .
H4 H 1.0596 0.8237 0.6437 0.033 Uiso 1 1 calc R
C3 C 0.94053(19) 0.83413(16) 0.75247(11) 0.0363(4) Uani 1 1 d .
H3 H 0.9781 0.7710 0.7850 0.044 Uiso 1 1 calc R
C4 C 0.8372(2) 0.89640(19) 0.78765(11) 0.0410(4) Uani 1 1 d .
H2 H 0.8012 0.8751 0.8444 0.049 Uiso 1 1 calc R
C5 C 0.78600(18) 0.98996(17) 0.74038(11) 0.0359(4) Uani 1 1 d .
H1 H 0.7165 1.0348 0.7649 0.043 Uiso 1 1 calc R
C6 C 0.59764(16) 1.10839(14) 0.57272(12) 0.0303(3) Uani 1 1 d .
H8 H 0.5608 1.0959 0.6338 0.036 Uiso 1 1 calc R
H7 H 0.5514 1.1756 0.5454 0.036 Uiso 1 1 calc R
C7 C 0.57100(15) 1.00086(13) 0.51600(11) 0.0283(3) Uani 1 1 d .
H5 H 0.5890 0.9300 0.5521 0.034 Uiso 1 1 calc R
H6 H 0.6299 1.0004 0.4630 0.034 Uiso 1 1 calc R

loop_
_atom_site_aniso_label
_atom_site_aniso_U_11
_atom_site_aniso_U_22
_atom_site_aniso_U_33
_atom_site_aniso_U_23
_atom_site_aniso_U_13
_atom_site_aniso_U_12
Se1 0.02523(8) 0.02470(7) 0.03261(9) -0.00243(5) 0.00366(6) -0.00149(5)
Cu1 0.02198(11) 0.01960(10) 0.01324(9) -0.00057(7) 0.00077(8) -0.00229(8)
Cl1 0.02705(16) 0.02617(14) 0.02177(14) -0.00452(11) -0.00095(12) -0.00521(12)
N1 0.0254(6) 0.0239(5) 0.0154(5) -0.0006(4) -0.0003(4) -0.0059(4)
C1 0.0262(7) 0.0302(6) 0.0184(6) -0.0029(5) 0.0026(5) -0.0056(5)
C2 0.0314(7) 0.0286(6) 0.0229(6) 0.0041(5) -0.0047(5) -0.0063(6)
C3 0.0434(9) 0.0419(8) 0.0237(7) 0.0112(6) -0.0078(7) -0.0138(7)
C4 0.0457(10) 0.0580(11) 0.0191(7) 0.0060(7) 0.0036(7) -0.0166(9)
C5 0.0364(9) 0.0498(9) 0.0216(6) -0.0025(6) 0.0093(6) -0.0069(7)
C6 0.0242(7) 0.0279(7) 0.0388(8) -0.0024(6) 0.0041(6) 0.0026(6)
C7 0.0232(7) 0.0251(6) 0.0367(8) -0.0007(6) 0.0021(6) 0.0025(5)

loop_
_atom_type_symbol
_atom_type_description
_atom_type_scat_dispersion_real
_atom_type_scat_dispersion_imag
_atom_type_scat_source
C C 0.0033 0.0016 'International Tables Vol C Tables 4.2.6.8 and 6.1.1.4'
H H 0.0000 0.0000 'International Tables Vol C Tables 4.2.6.8 and 6.1.1.4'
N N 0.0061 0.0033 'International Tables Vol C Tables 4.2.6.8 and 6.1.1.4'
Cl Cl 0.1484 0.1585 'International Tables Vol C Tables 4.2.6.8 and 6.1.1.4'
Cu Cu 0.3201 1.2651 'International Tables Vol C Tables 4.2.6.8 and 6.1.1.4'
Se Se -0.0929 2.2259 'International Tables Vol C Tables 4.2.6.8 and 6.1.1.4'

loop_
_geom_angle_atom_site_label_1
_geom_angle_atom_site_label_2
_geom_angle_atom_site_label_3
_geom_angle
_geom_angle_site_symmetry_1
_geom_angle_site_symmetry_3
C1 Se1 C6 98.76(7) . .
N1 Cu1 N1 180.0 . 5_776
N1 Cu1 Cl1 91.06(3) . 5_776
N1 Cu1 Cl1 88.94(3) 5_776 5_776
N1 Cu1 Cl1 88.94(3) . .
N1 Cu1 Cl1 91.06(3) 5_776 .
Cl1 Cu1 Cl1 180.0 5_776 .
C2 N1 C1 119.89(13) . .
C2 N1 Cu1 122.97(11) . .
C1 N1 Cu1 117.13(10) . .
N1 C1 C5 120.97(15) . .
N1 C1 Se1 115.26(10) . .
C5 C1 Se1 123.71(13) . .
N1 C2 C3 121.95(16) . .
C4 C3 C2 118.33(16) . .
C3 C4 C5 120.06(15) . .
C1 C5 C4 118.75(17) . .
C7 C6 Se1 114.41(11) . .
C6 C7 C7 110.69(16) . 5_676

loop_
_geom_bond_atom_site_label_1
_geom_bond_atom_site_label_2
_geom_bond_distance
_geom_bond_site_symmetry_2
Se1 C1 1.9191(15) .
Se1 C6 1.9626(16) .
Cu1 N1 1.9762(11) .
Cu1 N1 1.9762(11) 5_776
Cu1 Cl1 2.2861(3) 5_776
Cu1 Cl1 2.2861(3) .
N1 C2 1.3437(19) .
N1 C1 1.341(2) .
C1 C5 1.394(2) .
C2 C3 1.384(2) .
C3 C4 1.378(3) .
C4 C5 1.383(3) .
C6 C7 1.515(2) .
C7 C7 1.530(3) 5_676

loop_
_geom_torsion_atom_site_label_1
_geom_torsion_atom_site_label_2
_geom_torsion_atom_site_label_3
_geom_torsion_atom_site_label_4
_geom_torsion
_geom_torsion_site_symmetry_1
_geom_torsion_site_symmetry_4
N1 Cu1 N1 C2 62(100) 5_776 .
Cl1 Cu1 N1 C2 84.83(11) 5_776 .
Cl1 Cu1 N1 C2 -95.17(11) . .
N1 Cu1 N1 C1 -119(100) 5_776 .
Cl1 Cu1 N1 C1 -95.85(10) 5_776 .
Cl1 Cu1 N1 C1 84.15(10) . .
C2 N1 C1 C5 -1.7(2) . .
Cu1 N1 C1 C5 178.96(12) . .
C2 N1 C1 Se1 175.43(11) . .
Cu1 N1 C1 Se1 -3.91(14) . .
C6 Se1 C1 N1 124.23(11) . .
C6 Se1 C1 C5 -58.73(14) . .
C1 N1 C2 C3 1.9(2) . .
Cu1 N1 C2 C3 -178.76(12) . .
N1 C2 C3 C4 -0.2(2) . .
C2 C3 C4 C5 -1.7(3) . .
N1 C1 C5 C4 -0.2(2) . .
Se1 C1 C5 C4 -177.09(13) . .
C3 C4 C5 C1 1.9(3) . .
C1 Se1 C6 C7 -67.73(13) . .
Se1 C6 C7 C7 -161.06(14) . 5_676
